data_1542019
loop_
_publ_author_name
'Ozerov, R.P.'
'Zhdanov, G.S.'
'Gol'der, G.A.'

_publ_section_title
;
 X-ray diffraction study of sodium and potassium oxygen vanadium bronzes
 Me.33 V2 O5
;
_journal_name_full Kristallografiya
_journal_page_first 217
_journal_page_last 224
_journal_volume 2
_journal_year 1957
_chemical_formula_sum 'K0.333333 O4.66667 V2'
_chemical_name_systematic 'K0.33 (V2 O5)'
_space_group_IT_number 12
_symmetry_space_group_name_Hall '-A 2y'
_symmetry_space_group_name_H-M 'A 1 2/m 1'
_cell_angle_alpha 90
_cell_angle_beta 109.2
_cell_angle_gamma 90
_cell_formula_units_Z 6
_cell_length_a 10.039
_cell_length_b 3.605
_cell_length_c 15.335
_cell_volume 524.113
_citation_journal_id_ASTM KRISAJ
_cod_data_source_file Ozerov_KRISAJ_1957_34.cif
_cod_data_source_block K0.333333O4.66667V2
_cod_original_cell_volume 524.1126
_cod_original_sg_symbol_Hall '-C 2y (z,y,-x)'
_cod_database_code 1542019

loop_
_symmetry_equiv_pos_as_xyz
x,y,z
-x,y,-z
-x,-y,-z
x,-y,z
x,y+1/2,z+1/2
-x,y+1/2,-z+1/2
-x,-y+1/2,-z+1/2
x,-y+1/2,z+1/2

loop_
_atom_site_label
_atom_site_type_symbol
_atom_site_fract_x
_atom_site_fract_y
_atom_site_fract_z
_atom_site_occupancy
_atom_site_U_iso_or_equiv
O7 O-2 0.464 0 0.396 1 0.0
O4 O-2 0.224 0 0.265 1 0.0
K1 K+1 0.414 0 0.995 0.5 0.0
O5 O-2 0.269 0 0.107 1 0.0
V3 V+4 0.411 0 0.289 1 0.0
O6 O-2 0.421 0 0.754 1 0.0
V1 V+4 0.103 0 0.337 1 0.0
O3 O-2 0.222 0 0.438 1 0.0
O2 O-2 0.079 0 0.637 1 0.0
O1 O-2 0.049 0 0.813 1 0.0
V2 V+4 0.119 0 0.117 1 0.0
